data_7026556
loop_
_publ_author_name
'Singh, Amit Pratap'
'Ali, Afsar'
'Gupta, Rajeev'

_publ_section_title
;
 Cobalt complexes as the building blocks: {Co3+-Zn2+} heterobimetallic
 networks and their properties.
;
_journal_issue 35
_journal_name_full 'Dalton transactions (Cambridge, England : 2003)'
_journal_page_first 8135
_journal_page_last 8138
_journal_paper_doi 10.1039/c0dt00511h
_journal_volume 39
_journal_year 2010
_chemical_formula_moiety '2(C34 H22 Co N10 O4), 2(C8 H20 N), H2 O'
_chemical_formula_sum 'C42 H43 Co N11 O4.5'
_chemical_formula_weight 832.80
_chemical_name_systematic
;
?
;
_space_group_IT_number 2
_symmetry_cell_setting triclinic
_symmetry_space_group_name_Hall '-P 1'
_symmetry_space_group_name_H-M 'P -1'
_atom_sites_solution_hydrogens geom
_atom_sites_solution_primary direct
_atom_sites_solution_secondary difmap
_audit_creation_method SHELXL-97
_cell_angle_alpha 89.676(4)
_cell_angle_beta 81.893(5)
_cell_angle_gamma 80.586(5)
_cell_formula_units_Z 4
_cell_length_a 10.2583(7)
_cell_length_b 13.8731(6)
_cell_length_c 28.5219(16)
_cell_measurement_reflns_used 9854
_cell_measurement_temperature 293(2)
_cell_measurement_theta_max 33.1373
_cell_measurement_theta_min 3.0069
_cell_volume 3963.8(4)
_computing_cell_refinement
;CrysAlisPro, Oxford Diffraction Ltd.,
Version 1.171.33.49b (release 14-10-2009 CrysAlis171 .NET)
(compiled Oct 14 2009,10:37:23)
;
_computing_data_collection
;CrysAlisPro, Oxford Diffraction Ltd.,
Version 1.171.33.49b (release 14-10-2009 CrysAlis171 .NET)
(compiled Oct 14 2009,10:37:23)
;
_computing_data_reduction 'SHELXL-97 (Sheldrick, 1997)'
_computing_structure_refinement 'SHELXL-97 (Sheldrick, 1997)'
_computing_structure_solution 'SHELXL-97 (Sheldrick, 1997)'
_diffrn_ambient_temperature 293(2)
_diffrn_detector_area_resol_mean 15.9853
_diffrn_measured_fraction_theta_full 0.998
_diffrn_measured_fraction_theta_max 0.998
_diffrn_measurement_device_type 'Xcalibur, Sapphire3'
_diffrn_measurement_method '\w scans'
_diffrn_radiation_monochromator graphite
_diffrn_radiation_source 'fine-focus sealed tube'
_diffrn_radiation_type MoK\a
_diffrn_radiation_wavelength 0.71073
_diffrn_reflns_av_R_equivalents 0.0367
_diffrn_reflns_av_sigmaI/netI 0.0693
_diffrn_reflns_limit_h_max 13
_diffrn_reflns_limit_h_min -13
_diffrn_reflns_limit_k_max 16
_diffrn_reflns_limit_k_min -18
_diffrn_reflns_limit_l_max 38
_diffrn_reflns_limit_l_min -36
_diffrn_reflns_number 40979
_diffrn_reflns_theta_full 28.28
_diffrn_reflns_theta_max 28.28
_diffrn_reflns_theta_min 2.98
_exptl_absorpt_coefficient_mu 0.493
_exptl_absorpt_correction_T_max 0.947
_exptl_absorpt_correction_T_min 0.931
_exptl_absorpt_correction_type multi-scan
_exptl_absorpt_process_details
;CrysAlisPro, Oxford Diffraction Ltd.,
Version 1.171.33.49b (release 14-10-2009 CrysAlis171 .NET)
(compiled Oct 14 2009,10:37:23)
Empirical absorption correction using spherical harmonics,
implemented in SCALE3 ABSPACK scaling algorithm.
;
_exptl_crystal_colour Green
_exptl_crystal_density_diffrn 1.396
_exptl_crystal_density_method 'not measured'
_exptl_crystal_description Block
_exptl_crystal_F_000 1740
_exptl_crystal_size_max 0.19
_exptl_crystal_size_mid 0.12
_exptl_crystal_size_min 0.11
_refine_diff_density_max 0.597
_refine_diff_density_min -0.600
_refine_diff_density_rms 0.065
_refine_ls_extinction_method none
_refine_ls_goodness_of_fit_ref 1.015
_refine_ls_hydrogen_treatment mixed
_refine_ls_matrix_type full
_refine_ls_number_parameters 1062
_refine_ls_number_reflns 19658
_refine_ls_number_restraints 0
_refine_ls_restrained_S_all 1.015
_refine_ls_R_factor_all 0.1081
_refine_ls_R_factor_gt 0.0621
_refine_ls_shift/su_max 0.000
_refine_ls_shift/su_mean 0.000
_refine_ls_structure_factor_coef Fsqd
_refine_ls_weighting_details 'calc w=1/[\s^2^(Fo^2^)+(0.0869P)^2^+0.0000P] where P=(Fo^2^+2Fc^2^)/3'
_refine_ls_weighting_scheme calc
_refine_ls_wR_factor_gt 0.1443
_refine_ls_wR_factor_ref 0.1604
_reflns_number_gt 12324
_reflns_number_total 19658
_reflns_threshold_expression >2sigma(I)
_cod_data_source_file c0dt00511h.txt
_cod_data_source_block 2
_cod_depositor_comments
;
The following automatic conversions were performed:

'_symmetry_cell_setting' value 'Triclinic' changed to 'triclinic'
according to /home/saulius/struct/CIF-dictionaries/cif_core.dic
dictionary named 'cif_core.dic' version 2.4.2 from 2011-04-26.

Automatic conversion script
Id: cif_fix_values 1891 2012-01-12 08:04:46Z andrius 
;
_cod_original_sg_symbol_Hall -P1
_cod_original_sg_symbol_H-M P-1
_cod_database_code 7026556

loop_
_symmetry_equiv_pos_as_xyz
'x, y, z'
'-x, -y, -z'

loop_
_atom_site_label
_atom_site_type_symbol
_atom_site_fract_x
_atom_site_fract_y
_atom_site_fract_z
_atom_site_U_iso_or_equiv
_atom_site_adp_type
_atom_site_occupancy
_atom_site_symmetry_multiplicity
_atom_site_calc_flag
_atom_site_refinement_flags
Co2 Co 0.44361(3) -0.24241(2) 0.357950(13) 0.02891(10) Uani 1 1 d .
C01 Co 0.91318(3) -0.73260(2) 0.139890(13) 0.02970(10) Uani 1 1 d .
O2 O 0.9189(2) -1.02294(15) 0.15252(8) 0.0539(6) Uani 1 1 d .
O6 O 0.5648(2) -0.37958(17) 0.23121(8) 0.0542(6) Uani 1 1 d .
O8 O 0.3425(2) 0.04507(15) 0.33314(9) 0.0528(6) Uani 1 1 d .
O4 O 0.8780(2) -0.63778(17) 0.27511(8) 0.0550(6) Uani 1 1 d .
C27 C 0.9854(5) -0.8810(3) -0.04349(14) 0.0721(12) Uani 1 1 d .
H27 H 0.9729 -0.9100 -0.0715 0.087 Uiso 1 1 calc R
N15 N 0.6191(2) -0.30384(15) 0.34266(8) 0.0289(5) Uani 1 1 d .
N14 N 0.3680(2) -0.35506(16) 0.38497(8) 0.0354(5) Uani 1 1 d .
N13 N 0.4646(2) -0.11053(16) 0.33622(8) 0.0344(5) Uani 1 1 d .
N1 N 0.8090(2) -0.61506(16) 0.11754(8) 0.0356(5) Uani 1 1 d .
N5 N 0.7729(2) -0.78814(17) 0.12295(8) 0.0331(5) Uani 1 1 d .
N3 N 1.0401(2) -0.74801(17) 0.08029(9) 0.0386(6) Uani 1 1 d .
N2 N 0.9753(2) -0.86777(16) 0.15612(8) 0.0356(5) Uani 1 1 d .
N12 N 0.5064(2) -0.21698(16) 0.41769(8) 0.0348(5) Uani 1 1 d .
O9 O 0.1657(2) -0.39611(18) 0.41921(10) 0.0657(7) Uani 1 1 d .
O7 O 0.7008(2) -0.23804(19) 0.45205(8) 0.0606(7) Uani 1 1 d .
N21 N 0.4772(3) -0.26902(19) 0.08235(10) 0.0492(7) Uani 1 1 d .
N16 N 0.2667(2) -0.18191(16) 0.37235(8) 0.0331(5) Uani 1 1 d .
N6 N 1.0482(2) -0.67546(15) 0.15972(8) 0.0328(5) Uani 1 1 d .
O1 O 0.6045(2) -0.56137(18) 0.09267(10) 0.0667(7) Uani 1 1 d .
O3 O 1.2528(2) -0.7181(2) 0.05042(10) 0.0750(9) Uani 1 1 d .
N11 N 0.4345(2) -0.28736(16) 0.29358(8) 0.0334(5) Uani 1 1 d .
N10 N 0.4709(3) -0.6462(2) 0.24884(11) 0.0586(8) Uani 1 1 d .
C37 C 0.6587(3) -0.34798(19) 0.30036(10) 0.0324(6) Uani 1 1 d .
C74 C 0.5977(5) -0.2694(3) 0.1061(2) 0.1048(19) Uani 1 1 d .
H74A H 0.6698 -0.2554 0.0826 0.126 Uiso 1 1 calc R
H74B H 0.6241 -0.3349 0.1173 0.126 Uiso 1 1 calc R
C21 C 1.0312(3) -0.63924(19) 0.20385(10) 0.0360(6) Uani 1 1 d .
N22 N 0.1295(3) -0.6993(2) 0.42370(11) 0.0602(8) Uani 1 1 d .
N8 N 0.8920(3) -0.8087(2) -0.02411(11) 0.0670(9) Uani 1 1 d .
N4 N 0.8309(2) -0.69892(16) 0.20508(8) 0.0332(5) Uani 1 1 d .
C65 C 0.5027(3) -0.5089(2) 0.35273(11) 0.0473(8) Uani 1 1 d .
H65 H 0.4869 -0.4913 0.3223 0.057 Uiso 1 1 calc R
N7 N 1.3229(3) -0.9878(2) 0.15506(12) 0.0642(8) Uani 1 1 d .
C38 C 0.7004(3) -0.3052(2) 0.37533(10) 0.0353(6) Uani 1 1 d .
N17 N 0.1392(3) -0.3593(2) 0.25362(13) 0.0682(9) Uani 1 1 d .
C55 C 0.1768(3) -0.2360(2) 0.39084(11) 0.0408(7) Uani 1 1 d .
N19 N 0.7614(3) 0.0102(2) 0.32734(13) 0.0639(8) Uani 1 1 d .
C64 C 0.4445(3) -0.4481(2) 0.39084(11) 0.0373(6) Uani 1 1 d .
C34 C 0.5953(3) -0.6373(2) 0.23075(12) 0.0461(7) Uani 1 1 d .
H34 H 0.6118 -0.5759 0.2209 0.055 Uiso 1 1 calc R
C12 C 0.8983(3) -0.9336(2) 0.14688(10) 0.0382(7) Uani 1 1 d .
C31 C 0.6763(3) -0.8049(2) 0.24070(12) 0.0494(8) Uani 1 1 d .
H31 H 0.7451 -0.8581 0.2381 0.059 Uiso 1 1 calc R
C29 C 0.9039(3) -0.6584(2) 0.23208(10) 0.0363(6) Uani 1 1 d .
C32 C 0.5492(4) -0.8158(3) 0.25925(13) 0.0601(9) Uani 1 1 d .
H32 H 0.5300 -0.8764 0.2694 0.072 Uiso 1 1 calc R
C4 C 0.7756(3) -0.8835(2) 0.12872(10) 0.0385(7) Uani 1 1 d .
C61 C 0.8233(4) -0.0253(3) 0.28547(16) 0.0653(11) Uani 1 1 d .
H61 H 0.9063 -0.0084 0.2747 0.078 Uiso 1 1 calc R
C35 C 0.8719(3) -0.4026(3) 0.32266(13) 0.0576(9) Uani 1 1 d .
H35 H 0.9579 -0.4376 0.3161 0.069 Uiso 1 1 calc R
C59 C 0.6522(3) -0.1128(2) 0.27308(12) 0.0499(8) Uani 1 1 d .
H59 H 0.6148 -0.1525 0.2544 0.060 Uiso 1 1 calc R
C54 C 0.2345(3) -0.0879(2) 0.36185(10) 0.0387(7) Uani 1 1 d .
C20 C 1.1553(3) -0.6656(2) 0.12863(12) 0.0427(7) Uani 1 1 d .
C36 C 0.7865(3) -0.3973(2) 0.28884(12) 0.0512(8) Uani 1 1 d .
H36 H 0.8152 -0.4265 0.2591 0.061 Uiso 1 1 calc R
C39 C 0.8298(3) -0.3562(2) 0.36603(13) 0.0505(8) Uani 1 1 d .
H39 H 0.8871 -0.3591 0.3887 0.061 Uiso 1 1 calc R
C62 C 0.6453(3) -0.0182(2) 0.34280(13) 0.0505(8) Uani 1 1 d .
H62 H 0.6008 0.0053 0.3722 0.061 Uiso 1 1 calc R
C53 C 0.1033(3) -0.0434(3) 0.36788(13) 0.0529(9) Uani 1 1 d .
H53 H 0.0798 0.0215 0.3598 0.063 Uiso 1 1 calc R
C40 C 0.5476(3) -0.3397(2) 0.27079(10) 0.0368(6) Uani 1 1 d .
C24 C 1.0253(3) -0.7965(2) 0.03791(10) 0.0403(7) Uani 1 1 d .
C8 C 0.8319(3) -0.4596(2) 0.15137(12) 0.0492(8) Uani 1 1 d .
H8 H 0.7800 -0.4758 0.1788 0.059 Uiso 1 1 calc R
C63 C 0.2360(3) -0.3385(2) 0.40027(11) 0.0431(7) Uani 1 1 d .
C46 C 0.6354(3) -0.2499(2) 0.41968(11) 0.0396(7) Uani 1 1 d .
C30 C 0.7012(3) -0.7138(2) 0.22580(10) 0.0361(6) Uani 1 1 d .
N9 N 0.8801(4) -0.3750(2) 0.15186(14) 0.0756(10) Uani 1 1 d .
C57 C 0.3531(3) -0.0427(2) 0.34226(10) 0.0380(7) Uani 1 1 d .
C7 C 0.8531(3) -0.5233(2) 0.11395(11) 0.0404(7) Uani 1 1 d .
C42 C 0.2608(3) -0.1954(2) 0.25334(12) 0.0480(8) Uani 1 1 d .
H42 H 0.3011 -0.1401 0.2534 0.058 Uiso 1 1 calc R
N20 N 0.5466(4) -0.5655(2) 0.44274(11) 0.0715(9) Uani 1 1 d .
C18 C 1.2345(3) -0.5780(2) 0.18702(14) 0.0540(9) Uani 1 1 d .
H18 H 1.2983 -0.5445 0.1964 0.065 Uiso 1 1 calc R
C60 C 0.7726(4) -0.0852(3) 0.25691(14) 0.0598(9) Uani 1 1 d .
H60 H 0.8190 -0.1065 0.2274 0.072 Uiso 1 1 calc R
C16 C 1.3392(4) -0.9674(3) 0.19899(16) 0.0618(10) Uani 1 1 d .
H16 H 1.4225 -0.9883 0.2082 0.074 Uiso 1 1 calc R
C47 C 0.4267(3) -0.1676(2) 0.45830(10) 0.0363(6) Uani 1 1 d .
C41 C 0.3163(3) -0.2804(2) 0.27245(10) 0.0351(6) Uani 1 1 d .
C58 C 0.5865(3) -0.08115(19) 0.31759(10) 0.0351(6) Uani 1 1 d .
C17 C 1.2033(3) -0.9554(2) 0.14293(13) 0.0514(8) Uani 1 1 d .
H17 H 1.1898 -0.9690 0.1123 0.062 Uiso 1 1 calc R
C6 C 0.6900(3) -0.6247(2) 0.10564(11) 0.0441(7) Uani 1 1 d .
C13 C 1.0968(3) -0.90264(19) 0.17273(11) 0.0367(6) Uani 1 1 d .
C23 C 1.1550(3) -0.7135(2) 0.08136(12) 0.0473(8) Uani 1 1 d .
C3 C 0.6709(3) -0.7292(2) 0.10841(10) 0.0390(7) Uani 1 1 d .
C75 C 0.3578(8) -0.3787(4) 0.1387(2) 0.146(3) Uani 1 1 d .
H75A H 0.2739 -0.3781 0.1586 0.219 Uiso 1 1 calc R
H75B H 0.4289 -0.3899 0.1577 0.219 Uiso 1 1 calc R
H75C H 0.3704 -0.4298 0.1152 0.219 Uiso 1 1 calc R
C1 C 0.5631(4) -0.8685(3) 0.10308(14) 0.0630(11) Uani 1 1 d .
H1 H 0.4909 -0.8959 0.0963 0.076 Uiso 1 1 calc R
C66 C 0.5843(4) -0.5955(2) 0.35979(13) 0.0554(9) Uani 1 1 d .
H66 H 0.6259 -0.6359 0.3343 0.067 Uiso 1 1 calc R
C14 C 1.1173(3) -0.8839(2) 0.21832(12) 0.0466(8) Uani 1 1 d .
H14 H 1.0491 -0.8493 0.2397 0.056 Uiso 1 1 calc R
C15 C 1.2408(4) -0.9173(2) 0.23183(14) 0.0594(9) Uani 1 1 d .
H15 H 1.2570 -0.9061 0.2624 0.071 Uiso 1 1 calc R
C56 C 0.0430(3) -0.1941(3) 0.39831(13) 0.0570(10) Uani 1 1 d .
H56 H -0.0215 -0.2305 0.4112 0.068 Uiso 1 1 calc R
C28 C 0.9151(3) -0.7679(3) 0.01589(11) 0.0518(8) Uani 1 1 d .
H28 H 0.8517 -0.7165 0.0297 0.062 Uiso 1 1 calc R
C49 C 0.2854(4) -0.1803(3) 0.53081(13) 0.0664(11) Uani 1 1 d .
H49 H 0.2437 -0.2195 0.5527 0.080 Uiso 1 1 calc R
C5 C 0.6689(3) -0.9259(3) 0.11872(12) 0.0521(9) Uani 1 1 d .
H5 H 0.6695 -0.9925 0.1226 0.063 Uiso 1 1 calc R
C19 C 1.2511(3) -0.6162(2) 0.14137(13) 0.0532(9) Uani 1 1 d .
H19 H 1.3254 -0.6086 0.1198 0.064 Uiso 1 1 calc R
C71 C 0.5217(9) -0.1260(4) 0.0322(2) 0.159(3) Uani 1 1 d .
H71A H 0.4800 -0.0628 0.0233 0.238 Uiso 1 1 calc R
H71B H 0.5491 -0.1673 0.0045 0.238 Uiso 1 1 calc R
H71C H 0.5983 -0.1192 0.0470 0.238 Uiso 1 1 calc R
C22 C 1.1240(3) -0.5897(2) 0.21847(12) 0.0485(8) Uani 1 1 d .
H22 H 1.1123 -0.5644 0.2492 0.058 Uiso 1 1 calc R
C25 C 1.1193(4) -0.8735(2) 0.01699(13) 0.0573(9) Uani 1 1 d .
H25 H 1.1952 -0.8968 0.0307 0.069 Uiso 1 1 calc R
C52 C 0.0067(3) -0.0978(3) 0.38640(14) 0.0628(10) Uani 1 1 d .
H52 H -0.0829 -0.0693 0.3908 0.075 Uiso 1 1 calc R
C45 C 0.2515(3) -0.3604(2) 0.27152(13) 0.0515(8) Uani 1 1 d .
H45 H 0.2893 -0.4184 0.2843 0.062 Uiso 1 1 calc R
C68 C 0.4704(4) -0.4812(2) 0.43517(12) 0.0569(9) Uani 1 1 d .
H68 H 0.4318 -0.4418 0.4614 0.068 Uiso 1 1 calc R
C48 C 0.3640(4) -0.2187(3) 0.49305(14) 0.0694(11) Uani 1 1 d .
H48 H 0.3782 -0.2864 0.4896 0.083 Uiso 1 1 calc R
C2 C 0.5634(3) -0.7686(3) 0.09733(13) 0.0558(9) Uani 1 1 d .
H2 H 0.4923 -0.7290 0.0862 0.067 Uiso 1 1 calc R
C50 C 0.2675(4) -0.0880(4) 0.53683(15) 0.0740(12) Uani 1 1 d .
H50 H 0.2143 -0.0609 0.5642 0.089 Uiso 1 1 calc R
C67 C 0.6026(4) -0.6203(3) 0.40471(14) 0.0588(9) Uani 1 1 d .
H67 H 0.6573 -0.6790 0.4093 0.071 Uiso 1 1 calc R
C33 C 0.4504(3) -0.7350(3) 0.26249(13) 0.0609(10) Uani 1 1 d .
H33 H 0.3641 -0.7429 0.2750 0.073 Uiso 1 1 calc R
C10 C 0.9521(5) -0.3544(3) 0.1121(2) 0.0879(15) Uani 1 1 d .
H10 H 0.9870 -0.2965 0.1111 0.105 Uiso 1 1 calc R
C80 C 0.2655(4) -0.7040(3) 0.43809(15) 0.0717(11) Uani 1 1 d .
H80A H 0.2572 -0.7087 0.4723 0.086 Uiso 1 1 calc R
H80B H 0.2969 -0.6431 0.4296 0.086 Uiso 1 1 calc R
C83 C -0.1025(5) -0.5923(5) 0.4418(3) 0.144(3) Uani 1 1 d .
H83A H -0.1486 -0.5365 0.4605 0.216 Uiso 1 1 calc R
H83B H -0.1443 -0.6481 0.4506 0.216 Uiso 1 1 calc R
H83C H -0.1060 -0.5795 0.4088 0.216 Uiso 1 1 calc R
C43 C 0.1441(4) -0.1927(3) 0.23400(14) 0.0634(10) Uani 1 1 d .
H43 H 0.1049 -0.1359 0.2206 0.076 Uiso 1 1 calc R
C44 C 0.0871(4) -0.2762(3) 0.23493(16) 0.0691(11) Uani 1 1 d .
H44 H 0.0086 -0.2743 0.2219 0.083 Uiso 1 1 calc R
N18 N 0.3226(6) -0.0268(3) 0.50514(19) 0.1257(18) Uani 1 1 d .
C78 C 0.1334(5) -0.6859(4) 0.37043(16) 0.0864(14) Uani 1 1 d .
H78A H 0.1869 -0.7435 0.3543 0.104 Uiso 1 1 calc R
H78B H 0.0434 -0.6817 0.3628 0.104 Uiso 1 1 calc R
C26 C 1.0971(5) -0.9144(3) -0.02450(15) 0.0746(12) Uani 1 1 d .
H26 H 1.1594 -0.9652 -0.0394 0.090 Uiso 1 1 calc R
C51 C 0.4040(5) -0.0695(3) 0.46395(16) 0.0852(15) Uani 1 1 d .
H51 H 0.4415 -0.0304 0.4410 0.102 Uiso 1 1 calc R
C82 C 0.0750(5) -0.7928(4) 0.43389(18) 0.0930(16) Uani 1 1 d .
H82A H -0.0071 -0.7890 0.4203 0.112 Uiso 1 1 calc R
H82B H 0.1383 -0.8463 0.4180 0.112 Uiso 1 1 calc R
C72 C 0.4259(5) -0.1699(3) 0.06579(17) 0.0792(13) Uani 1 1 d .
H72A H 0.3476 -0.1737 0.0508 0.095 Uiso 1 1 calc R
H72B H 0.3977 -0.1266 0.0932 0.095 Uiso 1 1 calc R
C108 C 0.9278(5) -0.4975(3) 0.07363(16) 0.0950(16) Uani 1 1 d .
H108 H 0.9442 -0.5381 0.0469 0.114 Uiso 1 1 calc R
C70 C 0.5143(4) -0.3446(3) 0.04311(15) 0.0756(12) Uani 1 1 d .
H70A H 0.5834 -0.3246 0.0202 0.091 Uiso 1 1 calc R
H70B H 0.5519 -0.4058 0.0562 0.091 Uiso 1 1 calc R
C77 C 0.1885(5) -0.5977(4) 0.35154(17) 0.0932(15) Uani 1 1 d .
H77A H 0.1884 -0.5951 0.3179 0.140 Uiso 1 1 calc R
H77B H 0.2783 -0.6015 0.3583 0.140 Uiso 1 1 calc R
H77C H 0.1343 -0.5399 0.3663 0.140 Uiso 1 1 calc R
C73 C 0.5836(5) -0.1978(4) 0.1479(2) 0.1063(19) Uani 1 1 d .
H73A H 0.6670 -0.2038 0.1601 0.159 Uiso 1 1 calc R
H73B H 0.5156 -0.2125 0.1723 0.159 Uiso 1 1 calc R
H73C H 0.5595 -0.1323 0.1374 0.159 Uiso 1 1 calc R
C81 C 0.0474(6) -0.8162(4) 0.4848(2) 0.114(2) Uani 1 1 d .
H81A H 0.0139 -0.8769 0.4879 0.171 Uiso 1 1 calc R
H81B H -0.0178 -0.7651 0.5008 0.171 Uiso 1 1 calc R
H81C H 0.1283 -0.8217 0.4986 0.171 Uiso 1 1 calc R
C79 C 0.3700(5) -0.7874(4) 0.4165(2) 0.1005(17) Uani 1 1 d .
H79A H 0.4531 -0.7843 0.4278 0.151 Uiso 1 1 calc R
H79B H 0.3815 -0.7826 0.3826 0.151 Uiso 1 1 calc R
H79C H 0.3417 -0.8484 0.4254 0.151 Uiso 1 1 calc R
C11 C 0.9783(6) -0.4122(4) 0.0727(2) 0.119(2) Uani 1 1 d .
H11 H 1.0296 -0.3941 0.0455 0.143 Uiso 1 1 calc R
C84 C 0.0433(5) -0.6130(4) 0.4505(2) 0.0970(16) Uani 1 1 d .
H84A H 0.0831 -0.5553 0.4423 0.116 Uiso 1 1 calc R
H84B H 0.0448 -0.6234 0.4841 0.116 Uiso 1 1 calc R
C76 C 0.3581(6) -0.2899(4) 0.11674(18) 0.117(2) Uani 1 1 d .
H76A H 0.3417 -0.2402 0.1416 0.140 Uiso 1 1 calc R
H76B H 0.2815 -0.2793 0.0998 0.140 Uiso 1 1 calc R
C69 C 0.4037(7) -0.3620(4) 0.0182(2) 0.133(2) Uani 1 1 d .
H69A H 0.4364 -0.4109 -0.0062 0.199 Uiso 1 1 calc R
H69B H 0.3669 -0.3023 0.0042 0.199 Uiso 1 1 calc R
H69C H 0.3356 -0.3840 0.0403 0.199 Uiso 1 1 calc R
O1W O 0.9029(4) -0.8152(3) 0.33555(16) 0.0904(11) Uani 1 1 d .
H1A H 0.835(6) -0.834(4) 0.345(2) 0.13(3) Uiso 1 1 d .
H1B H 0.861(6) -0.767(4) 0.321(2) 0.12(2) Uiso 1 1 d .

loop_
_atom_site_aniso_label
_atom_site_aniso_U_11
_atom_site_aniso_U_22
_atom_site_aniso_U_33
_atom_site_aniso_U_23
_atom_site_aniso_U_13
_atom_site_aniso_U_12
Co2 0.03120(19) 0.02833(19) 0.0266(2) -0.00426(14) -0.00301(14) -0.00396(14)
C01 0.03227(19) 0.02815(19) 0.0278(2) -0.00413(15) -0.00206(15) -0.00409(14)
O2 0.0735(15) 0.0317(12) 0.0557(15) 0.0003(10) -0.0023(12) -0.0118(10)
O6 0.0585(14) 0.0656(15) 0.0334(12) -0.0179(11) -0.0061(10) 0.0051(11)
O8 0.0612(14) 0.0346(12) 0.0628(16) 0.0036(11) -0.0200(12) 0.0005(10)
O4 0.0731(15) 0.0621(15) 0.0317(12) -0.0119(11) -0.0034(11) -0.0197(12)
C27 0.100(3) 0.071(3) 0.047(2) -0.025(2) 0.002(2) -0.026(2)
N15 0.0326(11) 0.0281(11) 0.0255(12) 0.0038(9) -0.0036(9) -0.0047(9)
N14 0.0400(13) 0.0323(12) 0.0341(14) -0.0007(10) -0.0022(10) -0.0089(10)
N13 0.0410(13) 0.0305(12) 0.0320(13) -0.0005(10) -0.0053(10) -0.0067(10)
N1 0.0428(13) 0.0324(12) 0.0306(13) -0.0013(10) -0.0060(10) -0.0025(10)
N5 0.0332(12) 0.0375(13) 0.0277(12) -0.0072(10) 0.0002(9) -0.0066(10)
N3 0.0412(13) 0.0390(13) 0.0349(14) -0.0070(11) 0.0038(10) -0.0123(10)
N2 0.0412(13) 0.0278(12) 0.0368(14) -0.0038(10) -0.0061(10) -0.0021(10)
N12 0.0393(13) 0.0365(13) 0.0292(13) -0.0051(10) -0.0083(10) -0.0046(10)
O9 0.0554(14) 0.0585(15) 0.082(2) 0.0027(14) 0.0128(13) -0.0248(12)
O7 0.0578(14) 0.0810(17) 0.0454(14) -0.0132(13) -0.0239(12) -0.0040(12)
N21 0.0575(16) 0.0443(15) 0.0442(16) 0.0006(12) -0.0074(13) -0.0029(12)
N16 0.0349(12) 0.0359(13) 0.0269(12) -0.0057(10) -0.0038(9) -0.0016(10)
N6 0.0343(12) 0.0266(11) 0.0369(14) -0.0030(10) -0.0056(10) -0.0023(9)
O1 0.0618(15) 0.0565(15) 0.081(2) -0.0016(13) -0.0335(14) 0.0118(12)
O3 0.0601(15) 0.096(2) 0.0665(18) -0.0324(15) 0.0288(13) -0.0366(14)
N11 0.0393(12) 0.0326(12) 0.0279(12) -0.0069(10) -0.0044(10) -0.0043(9)
N10 0.0443(16) 0.0636(19) 0.063(2) -0.0065(16) 0.0017(14) -0.0028(13)
C37 0.0368(14) 0.0315(14) 0.0271(14) -0.0008(11) -0.0004(11) -0.0038(11)
C74 0.096(3) 0.073(3) 0.148(5) -0.028(3) -0.069(4) 0.024(3)
C21 0.0440(16) 0.0272(14) 0.0374(16) -0.0010(12) -0.0132(13) -0.0005(11)
N22 0.077(2) 0.0609(19) 0.0522(19) 0.0033(15) -0.0149(16) -0.0342(16)
N8 0.082(2) 0.081(2) 0.0407(17) -0.0139(16) -0.0065(15) -0.0216(18)
N4 0.0367(12) 0.0308(12) 0.0309(13) -0.0042(10) -0.0032(10) -0.0034(9)
C65 0.066(2) 0.0407(17) 0.0344(18) 0.0051(13) -0.0069(15) -0.0070(15)
N7 0.0492(17) 0.066(2) 0.071(2) -0.0016(17) -0.0093(16) 0.0098(14)
C38 0.0345(14) 0.0361(15) 0.0364(16) 0.0018(12) -0.0063(12) -0.0081(11)
N17 0.0578(19) 0.069(2) 0.084(2) -0.0183(19) -0.0204(17) -0.0217(16)
C55 0.0364(15) 0.0482(18) 0.0373(17) -0.0118(14) -0.0016(12) -0.0080(13)
N19 0.0519(17) 0.0597(19) 0.085(3) 0.0012(17) -0.0131(17) -0.0208(14)
C64 0.0428(16) 0.0338(15) 0.0378(17) 0.0016(12) -0.0040(13) -0.0149(12)
C34 0.0476(18) 0.0393(17) 0.048(2) -0.0027(14) -0.0020(15) -0.0012(13)
C12 0.0513(17) 0.0329(15) 0.0283(15) -0.0060(12) 0.0054(12) -0.0105(13)
C31 0.059(2) 0.0382(17) 0.048(2) 0.0039(14) -0.0008(16) -0.0061(14)
C29 0.0490(17) 0.0292(14) 0.0296(16) -0.0016(11) -0.0077(12) -0.0011(12)
C32 0.068(2) 0.058(2) 0.056(2) 0.0086(18) 0.0030(18) -0.0263(18)
C4 0.0438(16) 0.0393(16) 0.0309(16) -0.0073(12) 0.0058(12) -0.0113(12)
C61 0.046(2) 0.054(2) 0.095(3) 0.017(2) -0.003(2) -0.0112(16)
C35 0.0355(17) 0.069(2) 0.060(2) -0.0101(19) -0.0033(16) 0.0116(15)
C59 0.061(2) 0.0422(18) 0.046(2) 0.0000(15) -0.0044(16) -0.0110(15)
C54 0.0408(16) 0.0386(16) 0.0353(17) -0.0106(13) -0.0113(13) 0.0031(12)
C20 0.0364(15) 0.0373(16) 0.053(2) -0.0066(14) -0.0021(14) -0.0061(12)
C36 0.0453(18) 0.059(2) 0.0418(19) -0.0114(16) 0.0045(15) 0.0039(15)
C39 0.0387(17) 0.057(2) 0.056(2) -0.0014(17) -0.0132(15) -0.0045(14)
C62 0.0520(19) 0.0497(19) 0.052(2) -0.0009(16) -0.0108(16) -0.0120(15)
C53 0.0462(18) 0.0494(19) 0.060(2) -0.0117(17) -0.0149(16) 0.0084(15)
C40 0.0439(16) 0.0353(15) 0.0312(16) -0.0054(12) -0.0050(12) -0.0068(12)
C24 0.0490(17) 0.0384(16) 0.0316(16) -0.0058(13) 0.0086(13) -0.0136(13)
C8 0.064(2) 0.0412(18) 0.046(2) 0.0037(15) -0.0111(16) -0.0144(15)
C63 0.0428(16) 0.0476(18) 0.0394(18) -0.0060(14) 0.0007(13) -0.0141(14)
C46 0.0442(16) 0.0387(16) 0.0374(17) -0.0017(13) -0.0113(13) -0.0060(13)
C30 0.0440(16) 0.0388(16) 0.0247(15) -0.0034(12) -0.0033(12) -0.0054(12)
N9 0.090(3) 0.055(2) 0.093(3) 0.0051(19) -0.035(2) -0.0259(18)
C57 0.0467(17) 0.0344(16) 0.0341(16) -0.0046(12) -0.0135(13) -0.0035(12)
C7 0.0460(17) 0.0344(16) 0.0381(17) 0.0037(13) -0.0055(13) 0.0008(12)
C42 0.0498(18) 0.0461(18) 0.049(2) -0.0035(15) -0.0142(15) -0.0039(14)
N20 0.112(3) 0.0516(19) 0.050(2) 0.0025(15) -0.0271(19) 0.0046(17)
C18 0.0482(19) 0.050(2) 0.070(3) -0.0073(18) -0.0211(17) -0.0159(15)
C60 0.062(2) 0.050(2) 0.061(2) 0.0080(17) 0.0108(18) -0.0063(17)
C16 0.052(2) 0.052(2) 0.085(3) 0.010(2) -0.028(2) -0.0017(16)
C47 0.0427(15) 0.0363(15) 0.0305(16) -0.0077(12) -0.0103(12) -0.0031(12)
C41 0.0377(15) 0.0365(15) 0.0303(15) -0.0086(12) -0.0036(12) -0.0042(12)
C58 0.0427(15) 0.0300(14) 0.0335(16) 0.0058(11) -0.0104(12) -0.0038(11)
C17 0.0515(19) 0.0493(19) 0.049(2) -0.0049(16) -0.0069(15) 0.0052(15)
C6 0.0474(18) 0.0447(18) 0.0369(18) -0.0098(14) -0.0097(14) 0.0057(14)
C13 0.0433(16) 0.0263(14) 0.0392(17) 0.0022(12) -0.0050(13) -0.0032(11)
C23 0.0430(17) 0.0455(18) 0.052(2) -0.0102(15) 0.0058(14) -0.0125(13)
C3 0.0379(15) 0.0490(18) 0.0285(15) -0.0071(13) -0.0017(12) -0.0048(13)
C75 0.223(7) 0.097(4) 0.110(5) -0.010(4) 0.052(5) -0.070(5)
C1 0.049(2) 0.079(3) 0.066(3) -0.020(2) -0.0012(18) -0.0300(19)
C66 0.071(2) 0.0366(17) 0.053(2) -0.0034(15) 0.0007(18) -0.0010(15)
C14 0.059(2) 0.0380(17) 0.0422(19) 0.0013(14) -0.0094(15) -0.0029(14)
C15 0.080(3) 0.047(2) 0.057(2) 0.0059(17) -0.028(2) -0.0100(18)
C56 0.0344(16) 0.073(2) 0.060(2) -0.0202(19) 0.0050(15) -0.0073(16)
C28 0.063(2) 0.057(2) 0.0344(18) -0.0123(15) 0.0007(15) -0.0130(16)
C49 0.091(3) 0.050(2) 0.045(2) -0.0056(17) 0.0273(19) -0.0029(19)
C5 0.057(2) 0.052(2) 0.051(2) -0.0069(16) -0.0018(16) -0.0260(16)
C19 0.0370(16) 0.053(2) 0.068(2) -0.0073(18) 0.0024(15) -0.0124(14)
C71 0.291(10) 0.086(4) 0.105(5) 0.030(4) -0.001(6) -0.072(5)
C22 0.062(2) 0.0429(18) 0.047(2) -0.0049(15) -0.0215(16) -0.0131(15)
C25 0.065(2) 0.050(2) 0.052(2) -0.0137(17) 0.0044(17) -0.0055(16)
C52 0.0348(17) 0.072(3) 0.075(3) -0.022(2) -0.0047(17) 0.0074(16)
C45 0.0512(19) 0.0450(19) 0.061(2) -0.0061(16) -0.0127(16) -0.0114(14)
C68 0.089(3) 0.0430(19) 0.0368(19) -0.0032(15) -0.0090(18) -0.0042(17)
C48 0.106(3) 0.0409(19) 0.050(2) -0.0009(17) 0.018(2) -0.0018(19)
C2 0.0385(17) 0.073(2) 0.057(2) -0.0137(19) -0.0104(15) -0.0074(16)
C50 0.080(3) 0.091(3) 0.041(2) -0.012(2) 0.0120(19) 0.000(2)
C67 0.075(2) 0.0408(19) 0.058(2) 0.0035(16) -0.0142(19) 0.0010(16)
C33 0.0456(19) 0.080(3) 0.057(2) -0.005(2) 0.0061(16) -0.0214(18)
C10 0.081(3) 0.058(3) 0.131(5) 0.019(3) -0.018(3) -0.032(2)
C80 0.079(3) 0.087(3) 0.062(3) 0.005(2) -0.028(2) -0.034(2)
C83 0.077(4) 0.151(6) 0.203(8) 0.056(5) -0.011(4) -0.023(4)
C43 0.061(2) 0.064(2) 0.063(3) -0.0033(19) -0.0245(19) 0.0086(18)
C44 0.050(2) 0.081(3) 0.078(3) -0.021(2) -0.026(2) -0.003(2)
N18 0.173(5) 0.079(3) 0.107(4) -0.045(3) 0.005(3) 0.012(3)
C78 0.110(4) 0.105(4) 0.063(3) 0.011(3) -0.046(3) -0.045(3)
C26 0.094(3) 0.058(2) 0.063(3) -0.030(2) 0.017(2) -0.009(2)
C51 0.136(4) 0.043(2) 0.067(3) -0.013(2) 0.027(3) -0.021(2)
C82 0.107(4) 0.097(4) 0.095(4) 0.023(3) -0.036(3) -0.058(3)
C72 0.094(3) 0.054(2) 0.087(3) -0.011(2) -0.030(3) 0.011(2)
C108 0.151(5) 0.065(3) 0.061(3) -0.001(2) 0.035(3) -0.036(3)
C70 0.091(3) 0.063(3) 0.065(3) -0.017(2) -0.002(2) 0.001(2)
C77 0.122(4) 0.101(4) 0.064(3) 0.019(3) -0.020(3) -0.038(3)
C73 0.129(4) 0.077(3) 0.127(5) -0.015(3) -0.077(4) -0.009(3)
C81 0.117(4) 0.142(5) 0.103(5) 0.061(4) -0.035(4) -0.062(4)
C79 0.087(3) 0.084(3) 0.134(5) 0.001(3) -0.024(3) -0.014(3)
C11 0.159(5) 0.081(4) 0.110(5) 0.019(3) 0.048(4) -0.057(4)
C84 0.088(3) 0.095(4) 0.104(4) -0.005(3) 0.008(3) -0.024(3)
C76 0.177(6) 0.120(5) 0.063(3) -0.020(3) 0.025(3) -0.088(4)
C69 0.193(7) 0.123(5) 0.084(4) -0.043(4) -0.060(4) 0.009(4)
O1W 0.091(3) 0.095(3) 0.100(3) 0.008(2) -0.042(2) -0.035(2)

loop_
_atom_type_symbol
_atom_type_description
_atom_type_scat_dispersion_real
_atom_type_scat_dispersion_imag
_atom_type_scat_source
C C 0.0033 0.0016 'International Tables Vol C Tables 4.2.6.8 and 6.1.1.4'
H H 0.0000 0.0000 'International Tables Vol C Tables 4.2.6.8 and 6.1.1.4'
N N 0.0061 0.0033 'International Tables Vol C Tables 4.2.6.8 and 6.1.1.4'
O O 0.0106 0.0060 'International Tables Vol C Tables 4.2.6.8 and 6.1.1.4'
Co Co 0.3494 0.9721 'International Tables Vol C Tables 4.2.6.8 and 6.1.1.4'

loop_
_geom_angle_atom_site_label_1
_geom_angle_atom_site_label_2
_geom_angle_atom_site_label_3
_geom_angle
N15 Co2 N16 178.95(9)
N15 Co2 N12 81.86(9)
N16 Co2 N12 99.16(9)
N15 Co2 N11 81.39(9)
N16 Co2 N11 97.59(9)
N12 Co2 N11 163.25(9)
N15 Co2 N14 98.05(9)
N16 Co2 N14 81.68(10)
N12 Co2 N14 91.16(10)
N11 Co2 N14 90.90(9)
N15 Co2 N13 98.92(9)
N16 Co2 N13 81.36(10)
N12 Co2 N13 90.81(10)
N11 Co2 N13 92.05(10)
N14 Co2 N13 163.03(10)
N6 C01 N5 177.15(10)
N6 C01 N1 98.32(10)
N5 C01 N1 81.43(10)
N6 C01 N2 98.68(10)
N5 C01 N2 81.59(10)
N1 C01 N2 163.01(9)
N6 C01 N4 81.20(9)
N5 C01 N4 95.95(9)
N1 C01 N4 90.26(10)
N2 C01 N4 92.28(10)
N6 C01 N3 81.31(10)
N5 C01 N3 101.53(9)
N1 C01 N3 92.19(10)
N2 C01 N3 90.42(10)
N4 C01 N3 162.51(9)
N8 C27 C26 123.2(3)
N8 C27 H27 118.4
C26 C27 H27 118.4
C38 N15 C37 122.2(2)
C38 N15 Co2 118.23(18)
C37 N15 Co2 119.48(18)
C63 N14 C64 120.1(2)
C63 N14 Co2 115.8(2)
C64 N14 Co2 124.07(18)
C57 N13 C58 118.6(2)
C57 N13 Co2 116.03(19)
C58 N13 Co2 125.32(18)
C6 N1 C7 120.3(2)
C6 N1 C01 116.3(2)
C7 N1 C01 123.38(18)
C4 N5 C3 123.3(2)
C4 N5 C01 118.4(2)
C3 N5 C01 118.19(19)
C23 N3 C24 117.4(2)
C23 N3 C01 115.8(2)
C24 N3 C01 126.71(17)
C12 N2 C13 118.0(2)
C12 N2 C01 116.1(2)
C13 N2 C01 125.72(18)
C46 N12 C47 118.6(2)
C46 N12 Co2 115.72(18)
C47 N12 Co2 125.69(18)
C72 N21 C74 111.9(3)
C72 N21 C70 113.3(3)
C74 N21 C70 107.1(3)
C72 N21 C76 101.5(4)
C74 N21 C76 111.9(4)
C70 N21 C76 111.2(3)
C55 N16 C54 123.0(2)
C55 N16 Co2 118.1(2)
C54 N16 Co2 118.83(19)
C21 N6 C20 121.7(2)
C21 N6 C01 118.89(19)
C20 N6 C01 119.24(19)
C40 N11 C41 118.4(2)
C40 N11 Co2 115.81(18)
C41 N11 Co2 125.22(17)
C33 N10 C34 116.6(3)
N15 C37 C36 120.7(3)
N15 C37 C40 112.1(2)
C36 C37 C40 127.2(3)
N21 C74 C73 116.6(4)
N21 C74 H74A 108.1
C73 C74 H74A 108.1
N21 C74 H74B 108.1
C73 C74 H74B 108.1
H74A C74 H74B 107.3
N6 C21 C22 120.4(3)
N6 C21 C29 112.3(2)
C22 C21 C29 127.3(3)
C80 N22 C82 111.9(3)
C80 N22 C84 105.7(3)
C82 N22 C84 112.2(4)
C80 N22 C78 111.4(3)
C82 N22 C78 105.0(3)
C84 N22 C78 110.6(4)
C27 N8 C28 116.4(3)
C29 N4 C30 117.8(2)
C29 N4 C01 116.31(19)
C30 N4 C01 125.85(17)
C66 C65 C64 120.1(3)
C66 C65 H65 119.9
C64 C65 H65 119.9
C16 N7 C17 116.2(3)
N15 C38 C39 119.5(3)
N15 C38 C46 113.0(2)
C39 C38 C46 127.5(3)
C45 N17 C44 117.3(3)
N16 C55 C56 118.9(3)
N16 C55 C63 113.6(2)
C56 C55 C63 127.5(3)
C61 N19 C62 116.6(3)
C65 C64 C68 116.2(3)
C65 C64 N14 122.1(3)
C68 C64 N14 121.7(3)
N10 C34 C30 124.0(3)
N10 C34 H34 118.0
C30 C34 H34 118.0
O2 C12 N2 127.9(3)
O2 C12 C4 121.8(3)
N2 C12 C4 110.3(2)
C32 C31 C30 119.2(3)
C32 C31 H31 120.4
C30 C31 H31 120.4
O4 C29 N4 128.1(3)
O4 C29 C21 120.8(3)
N4 C29 C21 111.0(2)
C31 C32 C33 118.4(3)
C31 C32 H32 120.8
C33 C32 H32 120.8
N5 C4 C5 119.6(3)
N5 C4 C12 113.5(2)
C5 C4 C12 126.9(3)
N19 C61 C60 124.3(3)
N19 C61 H61 117.8
C60 C61 H61 117.8
C39 C35 C36 120.3(3)
C39 C35 H35 119.8
C36 C35 H35 119.8
C60 C59 C58 119.5(3)
C60 C59 H59 120.2
C58 C59 H59 120.2
N16 C54 C53 120.3(3)
N16 C54 C57 112.9(2)
C53 C54 C57 126.7(3)
N6 C20 C19 120.3(3)
N6 C20 C23 112.6(2)
C19 C20 C23 127.1(3)
C37 C36 C35 118.3(3)
C37 C36 H36 120.8
C35 C36 H36 120.8
C35 C39 C38 118.9(3)
C35 C39 H39 120.5
C38 C39 H39 120.5
N19 C62 C58 124.0(3)
N19 C62 H62 118.0
C58 C62 H62 118.0
C54 C53 C52 118.3(3)
C54 C53 H53 120.9
C52 C53 H53 120.9
O6 C40 N11 127.8(3)
O6 C40 C37 121.0(3)
N11 C40 C37 111.2(2)
C28 C24 C25 117.0(3)
C28 C24 N3 120.2(3)
C25 C24 N3 122.8(3)
N9 C8 C7 125.2(3)
N9 C8 H8 117.4
C7 C8 H8 117.4
O9 C63 N14 128.3(3)
O9 C63 C55 120.9(3)
N14 C63 C55 110.7(3)
O7 C46 N12 128.2(3)
O7 C46 C38 120.8(3)
N12 C46 C38 111.0(2)
C34 C30 C31 117.8(3)
C34 C30 N4 120.6(3)
C31 C30 N4 121.5(3)
C10 N9 C8 115.5(4)
O8 C57 N13 127.8(3)
O8 C57 C54 121.6(3)
N13 C57 C54 110.6(2)
C8 C7 C108 116.6(3)
C8 C7 N1 121.8(3)
C108 C7 N1 121.4(3)
C41 C42 C43 119.3(3)
C41 C42 H42 120.4
C43 C42 H42 120.4
C68 N20 C67 116.9(3)
C22 C18 C19 120.0(3)
C22 C18 H18 120.0
C19 C18 H18 120.0
C59 C60 C61 118.3(4)
C59 C60 H60 120.9
C61 C60 H60 120.9
N7 C16 C15 124.3(3)
N7 C16 H16 117.9
C15 C16 H16 117.9
C51 C47 C48 116.2(3)
C51 C47 N12 123.2(3)
C48 C47 N12 120.6(3)
C42 C41 C45 117.8(3)
C42 C41 N11 122.0(3)
C45 C41 N11 120.2(3)
C59 C58 C62 117.2(3)
C59 C58 N13 121.3(2)
C62 C58 N13 121.5(3)
N7 C17 C13 124.8(3)
N7 C17 H17 117.6
C13 C17 H17 117.6
O1 C6 N1 128.5(3)
O1 C6 C3 121.1(3)
N1 C6 C3 110.4(3)
C14 C13 C17 117.2(3)
C14 C13 N2 122.0(3)
C17 C13 N2 120.8(3)
O3 C23 N3 129.1(3)
O3 C23 C20 120.1(3)
N3 C23 C20 110.8(3)
N5 C3 C2 119.1(3)
N5 C3 C6 113.3(2)
C2 C3 C6 127.6(3)
C76 C75 H75A 109.5
C76 C75 H75B 109.5
H75A C75 H75B 109.5
C76 C75 H75C 109.5
H75A C75 H75C 109.5
H75B C75 H75C 109.5
C5 C1 C2 119.9(3)
C5 C1 H1 120.1
C2 C1 H1 120.1
C67 C66 C65 118.5(3)
C67 C66 H66 120.7
C65 C66 H66 120.7
C13 C14 C15 119.1(3)
C13 C14 H14 120.5
C15 C14 H14 120.5
C16 C15 C14 118.5(3)
C16 C15 H15 120.8
C14 C15 H15 120.8
C52 C56 C55 119.2(3)
C52 C56 H56 120.4
C55 C56 H56 120.4
N8 C28 C24 124.8(3)
N8 C28 H28 117.6
C24 C28 H28 117.6
C50 C49 C48 118.3(4)
C50 C49 H49 120.8
C48 C49 H49 120.8
C1 C5 C4 119.1(3)
C1 C5 H5 120.4
C4 C5 H5 120.4
C20 C19 C18 118.6(3)
C20 C19 H19 120.7
C18 C19 H19 120.7
C72 C71 H71A 109.5
C72 C71 H71B 109.5
H71A C71 H71B 109.5
C72 C71 H71C 109.5
H71A C71 H71C 109.5
H71B C71 H71C 109.5
C21 C22 C18 119.0(3)
C21 C22 H22 120.5
C18 C22 H22 120.5
C26 C25 C24 118.4(4)
C26 C25 H25 120.8
C24 C25 H25 120.8
C56 C52 C53 120.2(3)
C56 C52 H52 119.9
C53 C52 H52 119.9
N17 C45 C41 124.0(3)
N17 C45 H45 118.0
C41 C45 H45 118.0
N20 C68 C64 124.5(3)
N20 C68 H68 117.7
C64 C68 H68 117.7
C49 C48 C47 125.4(3)
C49 C48 H48 117.3
C47 C48 H48 117.3
C3 C2 C1 119.0(3)
C3 C2 H2 120.5
C1 C2 H2 120.5
C49 C50 N18 123.3(4)
C49 C50 H50 118.4
N18 C50 H50 118.4
N20 C67 C66 123.8(3)
N20 C67 H67 118.1
C66 C67 H67 118.1
N10 C33 C32 123.9(3)
N10 C33 H33 118.0
C32 C33 H33 118.0
N9 C10 C11 124.1(4)
N9 C10 H10 117.9
C11 C10 H10 117.9
N22 C80 C79 115.6(3)
N22 C80 H80A 108.4
C79 C80 H80A 108.4
N22 C80 H80B 108.4
C79 C80 H80B 108.4
H80A C80 H80B 107.4
C84 C83 H83A 109.5
C84 C83 H83B 109.5
H83A C83 H83B 109.5
C84 C83 H83C 109.5
H83A C83 H83C 109.5
H83B C83 H83C 109.5
C44 C43 C42 118.5(4)
C44 C43 H43 120.7
C42 C43 H43 120.7
N17 C44 C43 123.0(3)
N17 C44 H44 118.5
C43 C44 H44 118.5
C50 N18 C51 117.4(4)
C77 C78 N22 114.8(3)
C77 C78 H78A 108.6
N22 C78 H78A 108.6
C77 C78 H78B 108.6
N22 C78 H78B 108.6
H78A C78 H78B 107.6
C27 C26 C25 120.2(3)
C27 C26 H26 119.9
C25 C26 H26 119.9
C47 C51 N18 119.4(4)
C47 C51 H51 120.3
N18 C51 H51 120.3
C81 C82 N22 115.2(4)
C81 C82 H82A 108.5
N22 C82 H82A 108.5
C81 C82 H82B 108.5
N22 C82 H82B 108.5
H82A C82 H82B 107.5
C71 C72 N21 115.3(4)
C71 C72 H72A 108.5
N21 C72 H72A 108.5
C71 C72 H72B 108.5
N21 C72 H72B 108.5
H72A C72 H72B 107.5
C11 C108 C7 120.0(4)
C11 C108 H108 120.0
C7 C108 H108 120.0
C69 C70 N21 115.2(4)
C69 C70 H70A 108.5
N21 C70 H70A 108.5
C69 C70 H70B 108.5
N21 C70 H70B 108.5
H70A C70 H70B 107.5
C78 C77 H77A 109.5
C78 C77 H77B 109.5
H77A C77 H77B 109.5
C78 C77 H77C 109.5
H77A C77 H77C 109.5
H77B C77 H77C 109.5
C74 C73 H73A 109.5
C74 C73 H73B 109.5
H73A C73 H73B 109.5
C74 C73 H73C 109.5
H73A C73 H73C 109.5
H73B C73 H73C 109.5
C82 C81 H81A 109.5
C82 C81 H81B 109.5
H81A C81 H81B 109.5
C82 C81 H81C 109.5
H81A C81 H81C 109.5
H81B C81 H81C 109.5
C80 C79 H79A 109.5
C80 C79 H79B 109.5
H79A C79 H79B 109.5
C80 C79 H79C 109.5
H79A C79 H79C 109.5
H79B C79 H79C 109.5
C10 C11 C108 118.5(5)
C10 C11 H11 120.7
C108 C11 H11 120.7
N22 C84 C83 116.0(5)
N22 C84 H84A 108.3
C83 C84 H84A 108.3
N22 C84 H84B 108.3
C83 C84 H84B 108.3
H84A C84 H84B 107.4
C75 C76 N21 121.8(6)
C75 C76 H76A 106.9
N21 C76 H76A 106.9
C75 C76 H76B 106.9
N21 C76 H76B 106.9
H76A C76 H76B 106.7
C70 C69 H69A 109.5
C70 C69 H69B 109.5
H69A C69 H69B 109.5
C70 C69 H69C 109.5
H69A C69 H69C 109.5
H69B C69 H69C 109.5
H1A O1W H1B 91(5)

loop_
_geom_bond_atom_site_label_1
_geom_bond_atom_site_label_2
_geom_bond_distance
Co2 N15 1.854(2)
Co2 N16 1.860(2)
Co2 N12 1.958(2)
Co2 N11 1.962(2)
Co2 N14 1.963(2)
Co2 N13 1.964(2)
C01 N6 1.858(2)
C01 N5 1.860(2)
C01 N1 1.954(2)
C01 N2 1.954(2)
C01 N4 1.956(2)
C01 N3 1.980(2)
O2 C12 1.237(3)
O6 C40 1.237(3)
O8 C57 1.234(3)
O4 C29 1.243(3)
C27 N8 1.331(5)
C27 C26 1.350(6)
C27 H27 0.9300
N15 C38 1.334(3)
N15 C37 1.336(3)
N14 C63 1.345(4)
N14 C64 1.419(4)
N13 C57 1.349(4)
N13 C58 1.410(3)
N1 C6 1.339(4)
N1 C7 1.418(4)
N5 C4 1.328(4)
N5 C3 1.331(4)
N3 C23 1.347(4)
N3 C24 1.425(3)
N2 C12 1.350(3)
N2 C13 1.407(4)
N12 C46 1.336(4)
N12 C47 1.427(3)
O9 C63 1.235(4)
O7 C46 1.241(3)
N21 C72 1.489(5)
N21 C74 1.491(5)
N21 C70 1.503(4)
N21 C76 1.521(5)
N16 C55 1.333(4)
N16 C54 1.335(4)
N6 C21 1.335(3)
N6 C20 1.336(4)
O1 C6 1.231(4)
O3 C23 1.232(4)
N11 C40 1.346(3)
N11 C41 1.418(4)
N10 C33 1.330(5)
N10 C34 1.331(4)
C37 C36 1.373(4)
C37 C40 1.500(4)
C74 C73 1.530(6)
C74 H74A 0.9700
C74 H74B 0.9700
C21 C22 1.372(4)
C21 C29 1.495(4)
N22 C80 1.500(5)
N22 C82 1.506(5)
N22 C84 1.507(5)
N22 C78 1.525(5)
N8 C28 1.343(4)
N4 C29 1.333(3)
N4 C30 1.425(3)
C65 C66 1.378(4)
C65 C64 1.383(4)
C65 H65 0.9300
N7 C16 1.325(5)
N7 C17 1.329(4)
C38 C39 1.389(4)
C38 C46 1.496(4)
N17 C45 1.322(4)
N17 C44 1.331(5)
C55 C56 1.388(4)
C55 C63 1.491(4)
N19 C61 1.327(5)
N19 C62 1.331(4)
C64 C68 1.389(4)
C34 C30 1.381(4)
C34 H34 0.9300
C12 C4 1.493(4)
C31 C32 1.368(5)
C31 C30 1.383(4)
C31 H31 0.9300
C32 C33 1.377(5)
C32 H32 0.9300
C4 C5 1.388(4)
C61 C60 1.376(5)
C61 H61 0.9300
C35 C39 1.378(5)
C35 C36 1.385(5)
C35 H35 0.9300
C59 C60 1.370(5)
C59 C58 1.388(4)
C59 H59 0.9300
C54 C53 1.374(4)
C54 C57 1.496(4)
C20 C19 1.375(4)
C20 C23 1.507(4)
C36 H36 0.9300
C39 H39 0.9300
C62 C58 1.395(4)
C62 H62 0.9300
C53 C52 1.386(5)
C53 H53 0.9300
C24 C28 1.372(5)
C24 C25 1.390(4)
C8 N9 1.347(4)
C8 C7 1.359(4)
C8 H8 0.9300
N9 C10 1.320(6)
C7 C108 1.369(5)
C42 C41 1.368(4)
C42 C43 1.382(5)
C42 H42 0.9300
N20 C68 1.331(5)
N20 C67 1.332(5)
C18 C22 1.374(5)
C18 C19 1.386(5)
C18 H18 0.9300
C60 H60 0.9300
C16 C15 1.375(5)
C16 H16 0.9300
C47 C51 1.350(4)
C47 C48 1.364(5)
C41 C45 1.387(4)
C17 C13 1.391(4)
C17 H17 0.9300
C6 C3 1.494(4)
C13 C14 1.379(4)
C3 C2 1.383(4)
C75 C76 1.379(8)
C75 H75A 0.9600
C75 H75B 0.9600
C75 H75C 0.9600
C1 C5 1.365(5)
C1 C2 1.395(5)
C1 H1 0.9300
C66 C67 1.356(5)
C66 H66 0.9300
C14 C15 1.383(5)
C14 H14 0.9300
C15 H15 0.9300
C56 C52 1.382(5)
C56 H56 0.9300
C28 H28 0.9300
C49 C50 1.273(5)
C49 C48 1.310(5)
C49 H49 0.9300
C5 H5 0.9300
C19 H19 0.9300
C71 C72 1.476(7)
C71 H71A 0.9600
C71 H71B 0.9600
C71 H71C 0.9600
C22 H22 0.9300
C25 C26 1.378(5)
C25 H25 0.9300
C52 H52 0.9300
C45 H45 0.9300
C68 H68 0.9300
C48 H48 0.9300
C2 H2 0.9300
C50 N18 1.365(6)
C50 H50 0.9300
C67 H67 0.9300
C33 H33 0.9300
C10 C11 1.355(7)
C10 H10 0.9300
C80 C79 1.512(6)
C80 H80A 0.9700
C80 H80B 0.9700
C83 C84 1.532(7)
C83 H83A 0.9600
C83 H83B 0.9600
C83 H83C 0.9600
C43 C44 1.379(5)
C43 H43 0.9300
C44 H44 0.9300
N18 C51 1.413(6)
C78 C77 1.498(6)
C78 H78A 0.9700
C78 H78B 0.9700
C26 H26 0.9300
C51 H51 0.9300
C82 C81 1.484(7)
C82 H82A 0.9700
C82 H82B 0.9700
C72 H72A 0.9700
C72 H72B 0.9700
C108 C11 1.367(6)
C108 H108 0.9300
C70 C69 1.473(6)
C70 H70A 0.9700
C70 H70B 0.9700
C77 H77A 0.9600
C77 H77B 0.9600
C77 H77C 0.9600
C73 H73A 0.9600
C73 H73B 0.9600
C73 H73C 0.9600
C81 H81A 0.9600
C81 H81B 0.9600
C81 H81C 0.9600
C79 H79A 0.9600
C79 H79B 0.9600
C79 H79C 0.9600
C11 H11 0.9300
C84 H84A 0.9700
C84 H84B 0.9700
C76 H76A 0.9700
C76 H76B 0.9700
C69 H69A 0.9600
C69 H69B 0.9600
C69 H69C 0.9600
O1W H1A 0.79(6)
O1W H1B 0.87(6)

loop_
_geom_torsion_atom_site_label_1
_geom_torsion_atom_site_label_2
_geom_torsion_atom_site_label_3
_geom_torsion_atom_site_label_4
_geom_torsion
N12 Co2 N15 C38 1.1(2)
N11 Co2 N15 C38 -178.6(2)
N14 Co2 N15 C38 -88.9(2)
N13 Co2 N15 C38 90.6(2)
N12 Co2 N15 C37 178.8(2)
N11 Co2 N15 C37 -1.0(2)
N14 Co2 N15 C37 88.7(2)
N13 Co2 N15 C37 -91.7(2)
N15 Co2 N14 C63 -179.3(2)
N16 Co2 N14 C63 -0.3(2)
N12 Co2 N14 C63 98.8(2)
N11 Co2 N14 C63 -97.8(2)
N13 Co2 N14 C63 2.2(4)
N15 Co2 N14 C64 3.7(2)
N16 Co2 N14 C64 -177.4(2)
N12 Co2 N14 C64 -78.3(2)
N11 Co2 N14 C64 85.1(2)
N13 Co2 N14 C64 -174.8(3)
N15 Co2 N13 C57 -179.5(2)
N16 Co2 N13 C57 1.6(2)
N12 Co2 N13 C57 -97.6(2)
N11 Co2 N13 C57 98.9(2)
N14 Co2 N13 C57 -0.9(4)
N15 Co2 N13 C58 -3.1(2)
N16 Co2 N13 C58 178.0(2)
N12 Co2 N13 C58 78.8(2)
N11 Co2 N13 C58 -84.7(2)
N14 Co2 N13 C58 175.5(3)
N6 C01 N1 C6 -171.5(2)
N5 C01 N1 C6 5.6(2)
N2 C01 N1 C6 8.3(5)
N4 C01 N1 C6 -90.4(2)
N3 C01 N1 C6 106.9(2)
N6 C01 N1 C7 8.1(2)
N5 C01 N1 C7 -174.8(2)
N2 C01 N1 C7 -172.1(3)
N4 C01 N1 C7 89.2(2)
N3 C01 N1 C7 -73.5(2)
N1 C01 N5 C4 179.4(2)
N2 C01 N5 C4 0.2(2)
N4 C01 N5 C4 -91.2(2)
N3 C01 N5 C4 88.9(2)
N1 C01 N5 C3 -4.7(2)
N2 C01 N5 C3 176.1(2)
N4 C01 N5 C3 84.7(2)
N3 C01 N5 C3 -95.2(2)
N6 C01 N3 C23 0.1(2)
N5 C01 N3 C23 179.9(2)
N1 C01 N3 C23 98.2(2)
N2 C01 N3 C23 -98.6(2)
N4 C01 N3 C23 0.4(5)
N6 C01 N3 C24 176.1(3)
N5 C01 N3 C24 -4.1(3)
N1 C01 N3 C24 -85.8(3)
N2 C01 N3 C24 77.4(3)
N4 C01 N3 C24 176.3(3)
N6 C01 N2 C12 179.3(2)
N5 C01 N2 C12 2.2(2)
N1 C01 N2 C12 -0.5(5)
N4 C01 N2 C12 97.9(2)
N3 C01 N2 C12 -99.4(2)
N6 C01 N2 C13 -6.1(2)
N5 C01 N2 C13 176.8(2)
N1 C01 N2 C13 174.1(3)
N4 C01 N2 C13 -87.5(2)
N3 C01 N2 C13 75.2(2)
N15 Co2 N12 C46 1.6(2)
N16 Co2 N12 C46 -178.7(2)
N11 Co2 N12 C46 2.5(5)
N14 Co2 N12 C46 99.6(2)
N13 Co2 N12 C46 -97.3(2)
N15 Co2 N12 C47 -178.1(2)
N16 Co2 N12 C47 1.6(2)
N11 Co2 N12 C47 -177.2(3)
N14 Co2 N12 C47 -80.1(2)
N13 Co2 N12 C47 83.0(2)
N12 Co2 N16 C55 -91.9(2)
N11 Co2 N16 C55 87.7(2)
N14 Co2 N16 C55 -2.1(2)
N13 Co2 N16 C55 178.6(2)
N12 Co2 N16 C54 91.0(2)
N11 Co2 N16 C54 -89.4(2)
N14 Co2 N16 C54 -179.2(2)
N13 Co2 N16 C54 1.5(2)
N1 C01 N6 C21 87.8(2)
N2 C01 N6 C21 -92.2(2)
N4 C01 N6 C21 -1.2(2)
N3 C01 N6 C21 178.7(2)
N1 C01 N6 C20 -87.6(2)
N2 C01 N6 C20 92.4(2)
N4 C01 N6 C20 -176.6(2)
N3 C01 N6 C20 3.3(2)
N15 Co2 N11 C40 1.9(2)
N16 Co2 N11 C40 -177.8(2)
N12 Co2 N11 C40 1.0(5)
N14 Co2 N11 C40 -96.1(2)
N13 Co2 N11 C40 100.6(2)
N15 Co2 N11 C41 173.0(2)
N16 Co2 N11 C41 -6.7(2)
N12 Co2 N11 C41 172.1(3)
N14 Co2 N11 C41 75.0(2)
N13 Co2 N11 C41 -88.3(2)
C38 N15 C37 C36 0.2(4)
Co2 N15 C37 C36 -177.4(2)
C38 N15 C37 C40 177.5(2)
Co2 N15 C37 C40 0.0(3)
C72 N21 C74 C73 55.5(6)
C70 N21 C74 C73 -179.8(5)
C76 N21 C74 C73 -57.7(6)
C20 N6 C21 C22 0.5(4)
C01 N6 C21 C22 -174.8(2)
C20 N6 C21 C29 179.6(3)
C01 N6 C21 C29 4.3(3)
C26 C27 N8 C28 1.0(6)
N6 C01 N4 C29 -2.6(2)
N5 C01 N4 C29 177.6(2)
N1 C01 N4 C29 -101.0(2)
N2 C01 N4 C29 95.8(2)
N3 C01 N4 C29 -2.9(5)
N6 C01 N4 C30 177.3(2)
N5 C01 N4 C30 -2.5(2)
N1 C01 N4 C30 78.9(2)
N2 C01 N4 C30 -84.3(2)
N3 C01 N4 C30 177.0(3)
C37 N15 C38 C39 -1.9(4)
Co2 N15 C38 C39 175.7(2)
C37 N15 C38 C46 179.2(2)
Co2 N15 C38 C46 -3.2(3)
C54 N16 C55 C56 2.0(4)
Co2 N16 C55 C56 -175.0(2)
C54 N16 C55 C63 -179.1(2)
Co2 N16 C55 C63 3.9(3)
C66 C65 C64 C68 -1.8(5)
C66 C65 C64 N14 175.2(3)
C63 N14 C64 C65 113.0(3)
Co2 N14 C64 C65 -70.1(3)
C63 N14 C64 C68 -70.2(4)
Co2 N14 C64 C68 106.7(3)
C33 N10 C34 C30 -0.3(5)
C13 N2 C12 O2 2.4(4)
C01 N2 C12 O2 177.4(2)
C13 N2 C12 C4 -178.8(2)
C01 N2 C12 C4 -3.8(3)
C30 N4 C29 O4 6.2(4)
C01 N4 C29 O4 -173.9(3)
C30 N4 C29 C21 -174.6(2)
C01 N4 C29 C21 5.3(3)
N6 C21 C29 O4 173.3(3)
C22 C21 C29 O4 -7.8(5)
N6 C21 C29 N4 -6.0(3)
C22 C21 C29 N4 172.9(3)
C30 C31 C32 C33 -0.2(5)
C3 N5 C4 C5 0.9(4)
C01 N5 C4 C5 176.6(2)
C3 N5 C4 C12 -178.0(2)
C01 N5 C4 C12 -2.3(3)
O2 C12 C4 N5 -177.2(3)
N2 C12 C4 N5 3.9(3)
O2 C12 C4 C5 4.0(5)
N2 C12 C4 C5 -175.0(3)
C62 N19 C61 C60 2.7(6)
C55 N16 C54 C53 -3.0(4)
Co2 N16 C54 C53 173.9(2)
C55 N16 C54 C57 179.1(2)
Co2 N16 C54 C57 -4.0(3)
C21 N6 C20 C19 -0.8(5)
C01 N6 C20 C19 174.5(2)
C21 N6 C20 C23 179.0(3)
C01 N6 C20 C23 -5.7(3)
N15 C37 C36 C35 1.9(5)
C40 C37 C36 C35 -175.0(3)
C39 C35 C36 C37 -2.3(5)
C36 C35 C39 C38 0.6(5)
N15 C38 C39 C35 1.4(5)
C46 C38 C39 C35 -179.8(3)
C61 N19 C62 C58 -0.6(5)
N16 C54 C53 C52 2.0(5)
C57 C54 C53 C52 179.5(3)
C41 N11 C40 O6 4.5(5)
Co2 N11 C40 O6 176.3(3)
C41 N11 C40 C37 -174.1(2)
Co2 N11 C40 C37 -2.3(3)
N15 C37 C40 O6 -177.2(3)
C36 C37 C40 O6 0.0(5)
N15 C37 C40 N11 1.5(3)
C36 C37 C40 N11 178.7(3)
C23 N3 C24 C28 -127.2(3)
C01 N3 C24 C28 56.8(4)
C23 N3 C24 C25 52.8(4)
C01 N3 C24 C25 -123.2(3)
C64 N14 C63 O9 -1.5(5)
Co2 N14 C63 O9 -178.6(3)
C64 N14 C63 C55 179.5(2)
Co2 N14 C63 C55 2.3(3)
N16 C55 C63 O9 176.9(3)
C56 C55 C63 O9 -4.3(5)
N16 C55 C63 N14 -3.9(4)
C56 C55 C63 N14 174.8(3)
C47 N12 C46 O7 -5.1(5)
Co2 N12 C46 O7 175.2(3)
C47 N12 C46 C38 176.2(2)
Co2 N12 C46 C38 -3.5(3)
N15 C38 C46 O7 -174.6(3)
C39 C38 C46 O7 6.6(5)
N15 C38 C46 N12 4.3(4)
C39 C38 C46 N12 -174.6(3)
N10 C34 C30 C31 -0.2(5)
N10 C34 C30 N4 178.5(3)
C32 C31 C30 C34 0.4(5)
C32 C31 C30 N4 -178.3(3)
C29 N4 C30 C34 79.2(4)
C01 N4 C30 C34 -100.7(3)
C29 N4 C30 C31 -102.1(3)
C01 N4 C30 C31 78.0(3)
C7 C8 N9 C10 0.6(6)
C58 N13 C57 O8 0.3(4)
Co2 N13 C57 O8 177.0(2)
C58 N13 C57 C54 179.5(2)
Co2 N13 C57 C54 -3.9(3)
N16 C54 C57 O8 -175.9(3)
C53 C54 C57 O8 6.4(5)
N16 C54 C57 N13 4.9(3)
C53 C54 C57 N13 -172.8(3)
N9 C8 C7 C108 -1.1(6)
N9 C8 C7 N1 174.3(3)
C6 N1 C7 C8 93.4(4)
C01 N1 C7 C8 -86.2(3)
C6 N1 C7 C108 -91.5(4)
C01 N1 C7 C108 88.9(4)
C58 C59 C60 C61 -1.0(5)
N19 C61 C60 C59 -2.0(6)
C17 N7 C16 C15 1.1(6)
C46 N12 C47 C51 94.7(4)
Co2 N12 C47 C51 -85.6(4)
C46 N12 C47 C48 -88.2(4)
Co2 N12 C47 C48 91.5(4)
C43 C42 C41 C45 -0.2(5)
C43 C42 C41 N11 -178.8(3)
C40 N11 C41 C42 -108.9(3)
Co2 N11 C41 C42 80.2(3)
C40 N11 C41 C45 72.4(4)
Co2 N11 C41 C45 -98.4(3)
C60 C59 C58 C62 2.8(5)
C60 C59 C58 N13 -177.8(3)
N19 C62 C58 C59 -2.1(5)
N19 C62 C58 N13 178.5(3)
C57 N13 C58 C59 -112.5(3)
Co2 N13 C58 C59 71.1(3)
C57 N13 C58 C62 66.8(4)
Co2 N13 C58 C62 -109.6(3)
C16 N7 C17 C13 0.1(5)
C7 N1 C6 O1 -3.0(5)
C01 N1 C6 O1 176.6(3)
C7 N1 C6 C3 175.2(2)
C01 N1 C6 C3 -5.2(3)
N7 C17 C13 C14 -0.8(5)
N7 C17 C13 N2 177.3(3)
C12 N2 C13 C14 -111.3(3)
C01 N2 C13 C14 74.2(3)
C12 N2 C13 C17 70.7(4)
C01 N2 C13 C17 -103.8(3)
C24 N3 C23 O3 -0.5(6)
C01 N3 C23 O3 175.9(3)
C24 N3 C23 C20 -179.3(3)
C01 N3 C23 C20 -2.9(3)
N6 C20 C23 O3 -173.6(3)
C19 C20 C23 O3 6.3(6)
N6 C20 C23 N3 5.3(4)
C19 C20 C23 N3 -174.8(3)
C4 N5 C3 C2 -1.9(4)
C01 N5 C3 C2 -177.6(2)
C4 N5 C3 C6 178.8(2)
C01 N5 C3 C6 3.1(3)
O1 C6 C3 N5 179.8(3)
N1 C6 C3 N5 1.5(4)
O1 C6 C3 C2 0.6(5)
N1 C6 C3 C2 -177.7(3)
C64 C65 C66 C67 1.8(5)
C17 C13 C14 C15 0.5(5)
N2 C13 C14 C15 -177.6(3)
N7 C16 C15 C14 -1.4(6)
C13 C14 C15 C16 0.5(5)
N16 C55 C56 C52 0.0(5)
C63 C55 C56 C52 -178.6(3)
C27 N8 C28 C24 -1.0(5)
C25 C24 C28 N8 -0.1(5)
N3 C24 C28 N8 179.9(3)
C2 C1 C5 C4 0.0(5)
N5 C4 C5 C1 0.0(5)
C12 C4 C5 C1 178.8(3)
N6 C20 C19 C18 0.7(5)
C23 C20 C19 C18 -179.2(3)
C22 C18 C19 C20 -0.2(5)
N6 C21 C22 C18 0.0(5)
C29 C21 C22 C18 -178.9(3)
C19 C18 C22 C21 -0.1(5)
C28 C24 C25 C26 1.2(5)
N3 C24 C25 C26 -178.8(3)
C55 C56 C52 C53 -1.0(5)
C54 C53 C52 C56 0.0(5)
C44 N17 C45 C41 0.9(5)
C42 C41 C45 N17 -0.5(5)
N11 C41 C45 N17 178.2(3)
C67 N20 C68 C64 0.9(6)
C65 C64 C68 N20 0.4(5)
N14 C64 C68 N20 -176.6(3)
C50 C49 C48 C47 -1.9(7)
C51 C47 C48 C49 -0.3(7)
N12 C47 C48 C49 -177.6(4)
N5 C3 C2 C1 1.9(5)
C6 C3 C2 C1 -178.9(3)
C5 C1 C2 C3 -1.0(5)
C48 C49 C50 N18 2.2(8)
C68 N20 C67 C66 -0.9(6)
C65 C66 C67 N20 -0.4(6)
C34 N10 C33 C32 0.5(6)
C31 C32 C33 N10 -0.3(6)
C8 N9 C10 C11 0.0(7)
C82 N22 C80 C79 55.9(5)
C84 N22 C80 C79 178.5(4)
C78 N22 C80 C79 -61.3(5)
C41 C42 C43 C44 0.4(5)
C45 N17 C44 C43 -0.6(6)
C42 C43 C44 N17 0.0(6)
C49 C50 N18 C51 -0.4(8)
C80 N22 C78 C77 -57.0(5)
C82 N22 C78 C77 -178.4(4)
C84 N22 C78 C77 60.3(5)
N8 C27 C26 C25 0.1(7)
C24 C25 C26 C27 -1.2(6)
C48 C47 C51 N18 2.2(6)
N12 C47 C51 N18 179.4(4)
C50 N18 C51 C47 -1.9(8)
C80 N22 C82 C81 65.5(6)
C84 N22 C82 C81 -53.2(6)
C78 N22 C82 C81 -173.5(5)
C74 N21 C72 C71 58.6(5)
C70 N21 C72 C71 -62.7(5)
C76 N21 C72 C71 178.1(4)
C8 C7 C108 C11 0.9(7)
N1 C7 C108 C11 -174.5(5)
C72 N21 C70 C69 -61.8(5)
C74 N21 C70 C69 174.3(5)
C76 N21 C70 C69 51.7(6)
N9 C10 C11 C108 -0.1(9)
C7 C108 C11 C10 -0.4(9)
C80 N22 C84 C83 180.0(4)
C82 N22 C84 C83 -57.7(6)
C78 N22 C84 C83 59.3(5)
C72 N21 C76 C75 175.7(5)
C74 N21 C76 C75 -64.9(6)
C70 N21 C76 C75 54.9(6)
